data_4339754
loop_
_publ_author_name
'Supe\/l, Joanna'
'Abram, Ulrich'
'Hagenbach, Adelheid'
'Seppelt, Konrad'

_publ_section_title
;
 Technetium fluoride trioxide, TcO3F, preparation and properties.
;
_journal_issue 14
_journal_name_full 'Inorganic chemistry'
_journal_page_first 5591
_journal_page_last 5595
_journal_paper_doi 10.1021/ic070333y
_journal_volume 46
_journal_year 2007
_chemical_formula_moiety TcO2F2+SbF6-2HF
_chemical_formula_sum 'F10 H2 O2 Sb Tc'
_chemical_formula_weight 443.77
_chemical_name_common technetium-difluoride-dioxide-hexafluoroantimonate
_chemical_name_systematic
; 
 technetium-difluoride-dioxide-hexafluoroantimonate
;
_space_group_IT_number 14
_symmetry_cell_setting monoclinic
_symmetry_space_group_name_Hall '-P 2ybc'
_symmetry_space_group_name_H-M 'P 1 21/c 1'
_atom_sites_solution_hydrogens geom
_atom_sites_solution_primary direct
_atom_sites_solution_secondary difmap
_audit_creation_method SHELXL-97
_cell_angle_alpha 90.00
_cell_angle_beta 108.145(11)
_cell_angle_gamma 90.00
_cell_formula_units_Z 4
_cell_length_a 8.529(2)
_cell_length_b 9.038(2)
_cell_length_c 11.343(2)
_cell_measurement_temperature 173(2)
_cell_volume 830.9(3)
_computing_structure_refinement 'SHELXL-97 (Sheldrick, 1997)'
_computing_structure_solution 'SHELXS-97 (Sheldrick, 1990)'
_diffrn_ambient_temperature 20
_diffrn_measured_fraction_theta_full 0.996
_diffrn_measured_fraction_theta_max 0.996
_diffrn_measurement_device_type `Bruker-SMART-CCD-Diffractometer`
_diffrn_radiation_monochromator graphite
_diffrn_radiation_source 'fine-focus sealed tube'
_diffrn_radiation_type MoK\a
_diffrn_radiation_wavelength 0.71073
_diffrn_reflns_av_R_equivalents 0.0214
_diffrn_reflns_av_sigmaI/netI 0.0181
_diffrn_reflns_limit_h_max 12
_diffrn_reflns_limit_h_min -12
_diffrn_reflns_limit_k_max 12
_diffrn_reflns_limit_k_min -12
_diffrn_reflns_limit_l_max 16
_diffrn_reflns_limit_l_min -12
_diffrn_reflns_number 9953
_diffrn_reflns_theta_full 30.57
_diffrn_reflns_theta_max 30.57
_diffrn_reflns_theta_min 2.51
_exptl_absorpt_coefficient_mu 5.065
_exptl_absorpt_correction_T_max 1.000000
_exptl_absorpt_correction_T_min 0.639062
_exptl_absorpt_correction_type multi-scan
_exptl_absorpt_process_details SADABS
_exptl_crystal_colour yellow
_exptl_crystal_density_diffrn 3.547
_exptl_crystal_density_method 'not measured'
_exptl_crystal_description cube
_exptl_crystal_F_000 808
_exptl_crystal_size_max 0.3
_exptl_crystal_size_mid 0.2
_exptl_crystal_size_min 0.2
_refine_diff_density_max 0.508
_refine_diff_density_min -0.618
_refine_diff_density_rms 0.129
_refine_ls_extinction_coef 0.0082(2)
_refine_ls_extinction_expression Fc^*^=kFc[1+0.001xFc^2^\l^3^/sin(2\q)]^-1/4^
_refine_ls_extinction_method SHELXL
_refine_ls_goodness_of_fit_ref 1.138
_refine_ls_hydrogen_treatment mixed
_refine_ls_matrix_type full
_refine_ls_number_parameters 136
_refine_ls_number_reflns 2544
_refine_ls_number_restraints 0
_refine_ls_restrained_S_all 1.138
_refine_ls_R_factor_all 0.0143
_refine_ls_R_factor_gt 0.0132
_refine_ls_shift/su_max 0.004
_refine_ls_shift/su_mean 0.000
_refine_ls_structure_factor_coef Fsqd
_refine_ls_weighting_details 'calc w=1/[\s^2^(Fo^2^)+(0.0108P)^2^+0.2285P] where P=(Fo^2^+2Fc^2^)/3'
_refine_ls_weighting_scheme calc
_refine_ls_wR_factor_gt 0.0294
_refine_ls_wR_factor_ref 0.0297
_reflns_number_gt 2448
_reflns_number_total 2544
_reflns_threshold_expression >2sigma(I)
_cod_data_source_file ic070333ysi20070221_054249.cif
_cod_data_source_block tco2f2+sb
_cod_original_cell_volume 831.0(3)
_cod_original_sg_symbol_H-M P2(1)/c
_cod_original_formula_sum 'H2 F10 O2 Sb Tc'
_cod_database_code 4339754

loop_
_symmetry_equiv_pos_as_xyz
'x, y, z'
'-x, y+1/2, -z+1/2'
'-x, -y, -z'
'x, -y-1/2, z-1/2'

loop_
_atom_site_label
_atom_site_type_symbol
_atom_site_fract_x
_atom_site_fract_y
_atom_site_fract_z
_atom_site_U_iso_or_equiv
_atom_site_adp_type
_atom_site_occupancy
_atom_site_symmetry_multiplicity
_atom_site_calc_flag
Tc Tc 1.149992(14) 0.906426(13) 0.361438(11) 0.01162(4) Uani 1 1 d
F1 F 1.10723(11) 0.79982(11) 0.21908(8) 0.01836(19) Uani 1 1 d
F2 F 1.10557(13) 1.07321(10) 0.43578(9) 0.01742(19) Uani 1 1 d
O1 O 1.35260(15) 0.92041(13) 0.39982(11) 0.0199(2) Uani 1 1 d
O2 O 1.12335(14) 0.77876(12) 0.45721(10) 0.0181(2) Uani 1 1 d
F3 F 1.12084(12) 1.08111(11) 0.21831(9) 0.0195(2) Uani 1 1 d
H3 H 1.125(4) 1.083(3) 0.145(3) 0.072(10) Uiso 1 1 d
F4 F 1.13610(13) 1.08725(12) 0.00928(9) 0.0214(2) Uani 1 1 d
H4 H 1.211(4) 1.131(3) 0.001(3) 0.066(9) Uiso 1 1 d
Sb Sb 0.638093(12) 0.934628(10) 0.220938(8) 0.01155(4) Uani 1 1 d
F11 F 0.64487(13) 1.06273(11) 0.35068(9) 0.0208(2) Uani 1 1 d
F12 F 0.63918(12) 0.77270(11) 0.32215(9) 0.0220(2) Uani 1 1 d
F13 F 0.40912(12) 0.93500(11) 0.16023(10) 0.0217(2) Uani 1 1 d
F14 F 0.65702(12) 0.80857(11) 0.09330(9) 0.0212(2) Uani 1 1 d
F15 F 0.65844(13) 1.09351(11) 0.12243(9) 0.0223(2) Uani 1 1 d
F16 F 0.87913(11) 0.92749(11) 0.28316(8) 0.0214(2) Uani 1 1 d

loop_
_atom_site_aniso_label
_atom_site_aniso_U_11
_atom_site_aniso_U_22
_atom_site_aniso_U_33
_atom_site_aniso_U_23
_atom_site_aniso_U_13
_atom_site_aniso_U_12
Tc 0.00943(6) 0.01434(6) 0.01127(6) -0.00126(4) 0.00349(4) -0.00047(4)
F1 0.0208(5) 0.0193(5) 0.0144(4) -0.0049(3) 0.0046(4) -0.0001(3)
F2 0.0198(5) 0.0171(4) 0.0170(4) -0.0032(3) 0.0081(4) 0.0004(3)
O1 0.0125(5) 0.0297(6) 0.0178(6) -0.0027(4) 0.0054(4) -0.0015(4)
O2 0.0203(6) 0.0176(5) 0.0174(5) 0.0008(4) 0.0073(4) -0.0004(4)
F3 0.0265(6) 0.0194(5) 0.0158(5) 0.0027(3) 0.0112(4) 0.0005(4)
F4 0.0164(5) 0.0320(5) 0.0168(5) 0.0012(4) 0.0064(4) -0.0017(4)
Sb 0.00848(5) 0.01539(5) 0.01072(5) 0.00027(3) 0.00293(4) 0.00043(3)
F11 0.0217(5) 0.0241(5) 0.0161(5) -0.0054(4) 0.0052(4) 0.0016(4)
F12 0.0230(5) 0.0211(5) 0.0237(5) 0.0072(4) 0.0096(4) 0.0005(4)
F13 0.0090(4) 0.0322(5) 0.0221(5) -0.0015(4) 0.0024(4) 0.0014(4)
F14 0.0206(5) 0.0250(5) 0.0190(5) -0.0061(4) 0.0079(4) 0.0007(4)
F15 0.0268(5) 0.0216(5) 0.0193(5) 0.0061(4) 0.0085(4) -0.0010(4)
F16 0.0091(4) 0.0313(6) 0.0222(5) -0.0001(4) 0.0026(4) -0.0001(3)

loop_
_atom_type_symbol
_atom_type_description
_atom_type_scat_dispersion_real
_atom_type_scat_dispersion_imag
_atom_type_scat_source
O O 0.0106 0.0060 'International Tables Vol C Tables 4.2.6.8 and 6.1.1.4'
F F 0.0171 0.0103 'International Tables Vol C Tables 4.2.6.8 and 6.1.1.4'
Tc Tc -1.4390 0.7593 'International Tables Vol C Tables 4.2.6.8 and 6.1.1.4'
Sb Sb -0.5866 1.5461 'International Tables Vol C Tables 4.2.6.8 and 6.1.1.4'
H H 0.0000 0.0000 'International Tables Vol C Tables 4.2.6.8 and 6.1.1.4'

loop_
_geom_angle_atom_site_label_1
_geom_angle_atom_site_label_2
_geom_angle_atom_site_label_3
_geom_angle
O2 Tc O1 103.16(6)
O2 Tc F1 100.59(5)
O1 Tc F1 100.31(5)
O2 Tc F2 100.53(5)
O1 Tc F2 99.56(5)
F1 Tc F2 146.73(4)
O2 Tc F16 89.06(5)
O1 Tc F16 167.73(5)
F1 Tc F16 78.07(4)
F2 Tc F16 76.87(4)
O2 Tc F3 166.35(5)
O1 Tc F3 90.46(5)
F1 Tc F3 77.39(4)
F2 Tc F3 76.03(4)
F16 Tc F3 77.30(4)
Tc F3 H3 135(2)
F13 Sb F12 91.88(5)
F13 Sb F11 93.57(5)
F12 Sb F11 90.49(5)
F13 Sb F15 93.43(5)
F12 Sb F15 174.52(5)
F11 Sb F15 90.52(5)
F13 Sb F14 92.75(4)
F12 Sb F14 90.76(5)
F11 Sb F14 173.52(4)
F15 Sb F14 87.65(5)
F13 Sb F16 178.13(4)
F12 Sb F16 87.06(4)
F11 Sb F16 87.99(4)
F15 Sb F16 87.59(5)
F14 Sb F16 85.73(4)
Sb F16 Tc 176.08(5)

loop_
_geom_bond_atom_site_label_1
_geom_bond_atom_site_label_2
_geom_bond_distance
Tc O2 1.6484(11)
Tc O1 1.6503(13)
Tc F1 1.8172(9)
Tc F2 1.8237(9)
Tc F16 2.2101(11)
Tc F3 2.2224(10)
F3 H3 0.84(3)
F4 H4 0.78(3)
Sb F13 1.8577(11)
Sb F12 1.8583(10)
Sb F11 1.8593(10)
Sb F15 1.8605(10)
Sb F14 1.8883(9)
Sb F16 1.9558(10)
